data_7232604
loop_
_publ_author_name
'Zhao, Yanxin'
'Chen, Shumin'
'Ji, Yanfang'
'Singh, Vikram'
'Ma, Pengtao'
'Lu, Jingkun'
'Niu, Jingyang'
'Wang, Jingping'

_publ_section_title
;
 Ln(iii)-Containing polyoxomolybdates based on \b-{Mo8O28}: microwave
 synthesis and optical and magnetic properties
;
_journal_issue 23
_journal_name_full CrystEngComm
_journal_page_first 3627
_journal_paper_doi 10.1039/C9CE00229D
_journal_volume 21
_journal_year 2019
_chemical_formula_moiety 'Er2 Mo8 O37, 8(O)'
_chemical_formula_sum 'Er2 Mo8 O45'
_chemical_formula_weight 1822.04
_space_group_crystal_system triclinic
_space_group_IT_number 2
_space_group_name_Hall '-P 1'
_space_group_name_H-M_alt 'P -1'
_symmetry_space_group_name_Hall '-P 1'
_symmetry_space_group_name_H-M 'P -1'
_atom_sites_solution_primary dual
_audit_creation_date 2018-09-01
_audit_creation_method
;
Olex2 1.2
(compiled 2018.05.29 svn.r3508 for OlexSys, GUI svn.r5506)
;
_audit_update_record
;
2018-10-04 deposited with the CCDC.    2019-04-12 downloaded from the CCDC.
;
_cell_angle_alpha 90.642(2)
_cell_angle_beta 98.969(2)
_cell_angle_gamma 102.623(2)
_cell_formula_units_Z 1
_cell_length_a 9.2905(12)
_cell_length_b 10.3007(13)
_cell_length_c 10.7373(14)
_cell_measurement_reflns_used 1905
_cell_measurement_temperature 296(2)
_cell_measurement_theta_max 28.154
_cell_measurement_theta_min 2.728
_cell_volume 989.4(2)
_computing_cell_refinement 'SAINT v8.37A (Bruker, 2015)'
_computing_data_reduction 'SAINT v8.37A (Bruker, 2015)'
_computing_molecular_graphics 'Olex2 (Dolomanov et al., 2009)'
_computing_publication_material 'Olex2 (Dolomanov et al., 2009)'
_computing_structure_refinement 'ShelXL (Sheldrick, 2015)'
_computing_structure_solution 'ShelXT (Sheldrick, 2015)'
_diffrn_ambient_temperature 296.15
_diffrn_measured_fraction_theta_full 0.993
_diffrn_measured_fraction_theta_max 0.993
_diffrn_measurement_device_type 'Bruker APEX-II CCD'
_diffrn_measurement_method '\f and \w scans'
_diffrn_radiation_type MoK\a
_diffrn_radiation_wavelength 0.71073
_diffrn_reflns_av_R_equivalents 0.0267
_diffrn_reflns_av_unetI/netI 0.0541
_diffrn_reflns_Laue_measured_fraction_full 0.993
_diffrn_reflns_Laue_measured_fraction_max 0.993
_diffrn_reflns_limit_h_max 11
_diffrn_reflns_limit_h_min -11
_diffrn_reflns_limit_k_max 12
_diffrn_reflns_limit_k_min -7
_diffrn_reflns_limit_l_max 12
_diffrn_reflns_limit_l_min -12
_diffrn_reflns_number 5117
_diffrn_reflns_point_group_measured_fraction_full 0.993
_diffrn_reflns_point_group_measured_fraction_max 0.993
_diffrn_reflns_theta_full 25.099
_diffrn_reflns_theta_max 25.099
_diffrn_reflns_theta_min 2.028
_exptl_absorpt_coefficient_mu 6.758
_exptl_absorpt_correction_T_max 0.7457
_exptl_absorpt_correction_T_min 0.4940
_exptl_absorpt_correction_type multi-scan
_exptl_absorpt_process_details
'SADABS-2016/2 (Bruker,2016/2) was used for absorption correction. wR2(int) was 0.0766 before and 0.0356 after correction. The Ratio of minimum to maximum transmission is 0.6625. The \l/2 correction factor is Not present.'
_exptl_crystal_colour colourless
_exptl_crystal_colour_primary colourless
_exptl_crystal_density_diffrn 3.058
_exptl_crystal_description block
_exptl_crystal_F_000 832
_exptl_crystal_size_max 0.21
_exptl_crystal_size_mid 0.17
_exptl_crystal_size_min 0.15
_refine_diff_density_max 2.207
_refine_diff_density_min -1.330
_refine_diff_density_rms 0.258
_refine_ls_extinction_method none
_refine_ls_goodness_of_fit_ref 0.869
_refine_ls_hydrogen_treatment undef
_refine_ls_matrix_type full
_refine_ls_number_parameters 249
_refine_ls_number_reflns 3493
_refine_ls_number_restraints 0
_refine_ls_restrained_S_all 0.869
_refine_ls_R_factor_all 0.0532
_refine_ls_R_factor_gt 0.0398
_refine_ls_shift/su_max 0.000
_refine_ls_shift/su_mean 0.000
_refine_ls_structure_factor_coef Fsqd
_refine_ls_weighting_details 'w=1/[\s^2^(Fo^2^)+(0.0907P)^2^+3.1744P] where P=(Fo^2^+2Fc^2^)/3'
_refine_ls_weighting_scheme calc
_refine_ls_wR_factor_gt 0.1067
_refine_ls_wR_factor_ref 0.1189
_reflns_Friedel_coverage 0.000
_reflns_number_gt 2860
_reflns_number_total 3493
_reflns_threshold_expression 'I > 2\s(I)'
_cod_data_source_file c9ce00229d2.cif
_cod_data_source_block mpt11184_0m
_cod_depositor_comments 'Adding full bibliography for 7232603--7232604.cif.'
_cod_database_code 7232604
_shelx_shelxl_version_number 2018/1
_shelx_space_group_comment
;
The symmetry employed for this shelxl refinement is uniquely defined
by the following loop, which should always be used as a source of
symmetry information in preference to the above space-group names.
They are only intended as comments.
;
_olex2_refinement_description
;
1. Others
 Fixed Sof: O9W(0.5) O10W(0.5)
;
_olex2_submission_special_instructions 'No special instructions were received'

loop_
_space_group_symop_operation_xyz
'x, y, z'
'-x, -y, -z'

loop_
_atom_site_label
_atom_site_type_symbol
_atom_site_fract_x
_atom_site_fract_y
_atom_site_fract_z
_atom_site_U_iso_or_equiv
_atom_site_adp_type
_atom_site_occupancy
_atom_site_site_symmetry_order
_atom_site_calc_flag
_atom_site_refinement_flags_posn
_atom_site_refinement_flags_adp
_atom_site_refinement_flags_occupancy
Er1 Er 0.39129(5) 0.60901(4) 0.28754(4) 0.01670(16) Uani 1 1 d . . .
Mo1 Mo -0.13785(9) 0.95069(8) 0.59372(8) 0.0125(2) Uani 1 1 d . . .
Mo2 Mo 0.36285(9) 0.85845(8) 0.55546(8) 0.0138(2) Uani 1 1 d . . .
Mo3 Mo -0.21902(9) 0.86234(8) 0.29270(8) 0.0142(2) Uani 1 1 d . . .
Mo4 Mo 0.03873(9) 0.70331(8) 0.40114(8) 0.0140(2) Uani 1 1 d . . .
O1 O 0.0118(7) 0.9659(6) 0.7165(6) 0.0171(15) Uani 1 1 d . . .
O2 O -0.2711(8) 0.8218(7) 0.6330(7) 0.0229(16) Uani 1 1 d . . .
O3 O -0.2062(7) 1.1032(6) 0.6234(7) 0.0165(15) Uani 1 1 d . . .
O4 O -0.2515(7) 0.9883(6) 0.4111(6) 0.0150(14) Uani 1 1 d . . .
O5 O -0.0553(7) 0.8656(6) 0.4658(6) 0.0139(14) Uani 1 1 d . . .
O6 O -0.3602(8) 0.7293(7) 0.3172(7) 0.0217(16) Uani 1 1 d . . .
O7 O -0.2825(8) 0.9151(8) 0.1505(7) 0.0293(18) Uani 1 1 d . . .
O8 O -0.0800(7) 0.7621(6) 0.2507(6) 0.0165(15) Uani 1 1 d . . .
O9 O -0.1011(8) 0.5809(7) 0.4393(7) 0.0244(17) Uani 1 1 d . . .
O10 O 0.1642(7) 0.7404(6) 0.5587(7) 0.0174(15) Uani 1 1 d . . .
O11 O 0.1460(7) 0.6216(7) 0.3227(7) 0.0193(15) Uani 1 1 d . . .
O12 O 0.4335(8) 0.8507(8) 0.7092(7) 0.0266(17) Uani 1 1 d . . .
O13 O 0.500000 1.000000 0.500000 0.022(2) Uani 1 2 d S T P
O14 O 0.4161(7) 0.7320(7) 0.4767(7) 0.0186(15) Uani 1 1 d . . .
O1W O 0.3329(8) 0.4475(7) 0.4350(8) 0.0284(18) Uani 1 1 d . . .
O2W O 0.5371(9) 0.4478(7) 0.2837(8) 0.0287(18) Uani 1 1 d . . .
O3W O 0.3545(9) 0.8098(8) 0.2081(8) 0.0326(19) Uani 1 1 d . . .
O4W O 0.2165(9) 0.4420(8) 0.1620(8) 0.037(2) Uani 1 1 d . . .
O5W O 0.4490(9) 0.6108(8) 0.0799(7) 0.0292(18) Uani 1 1 d . . .
O6W O 0.7597(10) 0.4983(9) 0.1368(9) 0.045(2) Uani 1 1 d . . .
O7W O 0.9378(11) 0.3233(11) 0.2127(10) 0.054(3) Uani 1 1 d . . .
O8W O 0.3470(14) 0.2390(11) 0.0832(10) 0.066(3) Uani 1 1 d . . .
O9W O 0.004(3) 0.862(2) 0.010(2) 0.067(6) Uiso 0.5 1 d . . .
O10W O 0.351(3) 0.865(3) -0.033(2) 0.081(7) Uiso 0.5 1 d . . .

loop_
_atom_site_aniso_label
_atom_site_aniso_U_11
_atom_site_aniso_U_22
_atom_site_aniso_U_33
_atom_site_aniso_U_23
_atom_site_aniso_U_13
_atom_site_aniso_U_12
Er1 0.0135(3) 0.0129(3) 0.0250(3) 0.00009(19) 0.00560(18) 0.00397(18)
Mo1 0.0101(4) 0.0092(4) 0.0203(5) 0.0019(3) 0.0048(3) 0.0048(3)
Mo2 0.0099(4) 0.0107(4) 0.0220(5) 0.0013(3) 0.0024(3) 0.0050(3)
Mo3 0.0099(4) 0.0136(4) 0.0198(5) 0.0004(3) 0.0013(3) 0.0048(3)
Mo4 0.0092(4) 0.0093(4) 0.0248(5) 0.0015(3) 0.0043(3) 0.0038(3)
O1 0.015(4) 0.015(3) 0.022(4) 0.004(3) 0.002(3) 0.005(3)
O2 0.013(4) 0.020(4) 0.037(4) 0.007(3) 0.008(3) 0.003(3)
O3 0.010(3) 0.013(3) 0.029(4) 0.005(3) 0.007(3) 0.006(3)
O4 0.014(3) 0.006(3) 0.026(4) 0.002(3) -0.001(3) 0.007(3)
O5 0.006(3) 0.007(3) 0.029(4) -0.002(3) 0.003(3) 0.003(2)
O6 0.013(4) 0.010(3) 0.042(5) -0.001(3) 0.007(3) 0.001(3)
O7 0.025(4) 0.033(4) 0.030(4) 0.005(4) -0.002(3) 0.013(3)
O8 0.016(4) 0.015(3) 0.021(4) -0.005(3) 0.000(3) 0.010(3)
O9 0.011(4) 0.020(4) 0.042(5) 0.006(3) 0.003(3) 0.006(3)
O10 0.016(4) 0.008(3) 0.030(4) 0.003(3) 0.005(3) 0.007(3)
O11 0.014(4) 0.018(4) 0.028(4) -0.003(3) 0.004(3) 0.008(3)
O12 0.019(4) 0.029(4) 0.033(4) 0.004(3) 0.003(3) 0.008(3)
O13 0.011(5) 0.010(5) 0.045(7) 0.002(5) 0.011(5) 0.001(4)
O14 0.011(3) 0.015(3) 0.033(4) 0.001(3) 0.008(3) 0.006(3)
O1W 0.025(4) 0.020(4) 0.043(5) 0.011(3) 0.013(4) 0.005(3)
O2W 0.032(5) 0.017(4) 0.043(5) 0.001(3) 0.013(4) 0.013(3)
O3W 0.038(5) 0.024(4) 0.045(5) 0.009(4) 0.019(4) 0.018(4)
O4W 0.030(5) 0.035(5) 0.043(5) -0.021(4) 0.012(4) -0.005(4)
O5W 0.029(4) 0.034(4) 0.028(4) 0.004(4) 0.006(3) 0.014(4)
O6W 0.025(5) 0.051(6) 0.059(6) -0.008(5) 0.006(4) 0.007(4)
O7W 0.042(6) 0.058(6) 0.064(7) 0.017(5) 0.020(5) 0.006(5)
O8W 0.089(9) 0.063(7) 0.042(6) -0.015(5) -0.004(6) 0.022(6)

loop_
_atom_type_symbol
_atom_type_description
_atom_type_scat_dispersion_real
_atom_type_scat_dispersion_imag
_atom_type_scat_source
Er Er -0.2586 4.9576 'International Tables Vol C Tables 4.2.6.8 and 6.1.1.4'
Mo Mo -1.6832 0.6857 'International Tables Vol C Tables 4.2.6.8 and 6.1.1.4'
O O 0.0106 0.0060 'International Tables Vol C Tables 4.2.6.8 and 6.1.1.4'

loop_
_geom_angle_atom_site_label_1
_geom_angle_atom_site_label_2
_geom_angle_atom_site_label_3
_geom_angle
_geom_angle_site_symmetry_1
_geom_angle_site_symmetry_3
O6 Er1 O11 142.6(2) 1_655 .
O6 Er1 O1W 115.7(3) 1_655 .
O6 Er1 O2W 74.5(3) 1_655 .
O6 Er1 O5W 77.5(3) 1_655 .
O14 Er1 O6 76.5(2) . 1_655
O14 Er1 O11 72.0(2) . .
O14 Er1 O1W 75.8(3) . .
O14 Er1 O2W 117.6(3) . .
O14 Er1 O4W 139.3(3) . .
O14 Er1 O5W 145.9(3) . .
O1W Er1 O11 75.5(3) . .
O1W Er1 O2W 69.4(3) . .
O1W Er1 O5W 136.2(3) . .
O2W Er1 O11 138.9(2) . .
O2W Er1 O5W 75.5(3) . .
O3W Er1 O6 80.7(3) . 1_655
O3W Er1 O11 74.6(3) . .
O3W Er1 O14 80.4(3) . .
O3W Er1 O1W 146.3(3) . .
O3W Er1 O2W 144.0(3) . .
O3W Er1 O4W 106.3(3) . .
O3W Er1 O5W 74.0(3) . .
O4W Er1 O6 143.8(3) . 1_655
O4W Er1 O11 71.4(3) . .
O4W Er1 O1W 78.4(3) . .
O4W Er1 O2W 80.8(3) . .
O4W Er1 O5W 70.9(3) . .
O5W Er1 O11 120.5(3) . .
O1 Mo1 O3 101.3(3) . .
O1 Mo1 O4 156.2(3) . .
O1 Mo1 O5 98.2(3) . .
O1 Mo1 O5 75.8(3) . 2_576
O2 Mo1 O1 104.5(3) . .
O2 Mo1 O3 105.0(3) . .
O2 Mo1 O4 99.0(3) . .
O2 Mo1 O5 179.1(3) . 2_576
O2 Mo1 O5 102.2(3) . .
O3 Mo1 O4 76.1(3) . .
O3 Mo1 O5 141.0(3) . .
O3 Mo1 O5 75.8(2) . 2_576
O4 Mo1 O5 80.7(2) . 2_576
O5 Mo1 O4 72.5(3) . .
O5 Mo1 O5 76.8(3) . 2_576
O4 Mo2 O3 68.1(2) 2_576 2_576
O10 Mo2 O3 73.0(3) . 2_576
O10 Mo2 O4 83.5(3) . 2_576
O12 Mo2 O3 160.2(3) . 2_576
O12 Mo2 O4 94.1(3) . 2_576
O12 Mo2 O10 97.2(3) . .
O12 Mo2 O13 103.5(3) . .
O12 Mo2 O14 105.6(4) . .
O13 Mo2 O3 83.44(16) . 2_576
O13 Mo2 O4 82.87(18) . 2_576
O13 Mo2 O10 155.9(2) . .
O14 Mo2 O3 91.9(3) . 2_576
O14 Mo2 O4 160.0(3) . 2_576
O14 Mo2 O10 90.2(3) . .
O14 Mo2 O13 96.0(2) . .
O4 Mo3 O1 80.3(3) . 2_576
O4 Mo3 O5 72.4(3) . .
O4 Mo3 O8 144.7(3) . .
O5 Mo3 O1 71.5(2) . 2_576
O6 Mo3 O1 172.6(3) . 2_576
O6 Mo3 O4 98.3(3) . .
O6 Mo3 O5 101.2(3) . .
O6 Mo3 O8 97.9(3) . .
O7 Mo3 O1 83.4(3) . 2_576
O7 Mo3 O4 104.3(3) . .
O7 Mo3 O5 154.8(3) . .
O7 Mo3 O6 104.0(4) . .
O7 Mo3 O8 101.9(3) . .
O8 Mo3 O1 79.6(3) . 2_576
O8 Mo3 O5 73.8(3) . .
O5 Mo4 O3 74.0(2) . 2_576
O8 Mo4 O3 82.7(3) . 2_576
O8 Mo4 O5 72.7(3) . .
O9 Mo4 O3 167.5(3) . 2_576
O9 Mo4 O5 93.9(3) . .
O9 Mo4 O8 96.9(3) . .
O9 Mo4 O10 100.5(3) . .
O9 Mo4 O11 105.4(3) . .
O10 Mo4 O3 75.3(3) . 2_576
O10 Mo4 O5 82.9(3) . .
O10 Mo4 O8 150.9(3) . .
O11 Mo4 O3 87.0(3) . 2_576
O11 Mo4 O5 159.7(3) . .
O11 Mo4 O8 98.1(3) . .
O11 Mo4 O10 99.6(3) . .
Mo1 O1 Mo3 116.7(3) . 2_576
Mo1 O3 Mo2 109.0(3) . 2_576
Mo1 O3 Mo4 113.5(3) . 2_576
Mo4 O3 Mo2 90.2(2) 2_576 2_576
Mo2 O4 Mo1 105.5(3) 2_576 .
Mo3 O4 Mo1 107.0(3) . .
Mo3 O4 Mo2 147.2(4) . 2_576
Mo1 O5 Mo1 103.2(2) . 2_576
Mo1 O5 Mo3 103.5(3) . .
Mo1 O5 Mo4 151.1(4) . .
Mo3 O5 Mo1 95.8(2) . 2_576
Mo4 O5 Mo1 96.1(2) . 2_576
Mo4 O5 Mo3 95.7(2) . .
Mo3 O6 Er1 153.4(4) . 1_455
Mo3 O8 Mo4 113.3(3) . .
Mo4 O10 Mo2 115.2(3) . .
Mo4 O11 Er1 147.1(4) . .
Mo2 O13 Mo2 180.00(4) 2_676 .
Mo2 O14 Er1 146.8(4) . .

loop_
_geom_bond_atom_site_label_1
_geom_bond_atom_site_label_2
_geom_bond_distance
_geom_bond_site_symmetry_2
Er1 O6 2.341(7) 1_655
Er1 O11 2.397(7) .
Er1 O14 2.335(7) .
Er1 O1W 2.346(7) .
Er1 O2W 2.366(7) .
Er1 O3W 2.319(8) .
Er1 O4W 2.336(7) .
Er1 O5W 2.372(8) .
Mo1 O1 1.739(7) .
Mo1 O2 1.711(7) .
Mo1 O3 1.860(6) .
Mo1 O4 2.159(7) .
Mo1 O5 1.960(6) .
Mo1 O5 2.472(6) 2_576
Mo2 O3 2.315(7) 2_576
Mo2 O4 2.123(6) 2_576
Mo2 O10 1.981(7) .
Mo2 O12 1.689(8) .
Mo2 O13 1.8836(8) .
Mo2 O14 1.745(7) .
Mo3 O1 2.328(7) 2_576
Mo3 O4 1.909(6) .
Mo3 O5 2.206(7) .
Mo3 O6 1.732(7) .
Mo3 O7 1.689(8) .
Mo3 O8 1.921(6) .
Mo4 O3 2.290(7) 2_576
Mo4 O5 2.200(6) .
Mo4 O8 1.987(7) .
Mo4 O9 1.705(7) .
Mo4 O10 1.883(7) .
Mo4 O11 1.739(6) .
